data_4024165
loop_
_publ_author_name
'Taedong Ok'
'Aram Jeon'
'Joohee Lee'
'Jung Hak Lim'
'Chang Seop Hong'
'Hee-Seung Lee'

_publ_section_title
;
 Enantiomerically Pure Synthesis of \b-Substituted \g-Butyrolactones:
 A Key Intermediate to Concise Synthesis of Pregabalin
;
_journal_name_full 'Journal of Organic Chemistry'
_journal_page_first 7390
_journal_page_last 7393
_journal_paper_doi 10.1021/jo0709605
_journal_volume 72
_journal_year 2007
_chemical_formula_sum 'C8 H9 O4'
_chemical_formula_weight 169.15
_chemical_name_systematic
;
 ?
;
_space_group_IT_number 19
_symmetry_cell_setting orthorhombic
_symmetry_space_group_name_Hall 'P 2ac 2ab'
_symmetry_space_group_name_H-M 'P 21 21 21'
_atom_sites_solution_hydrogens geom
_atom_sites_solution_primary direct
_atom_sites_solution_secondary difmap
_audit_creation_method SHELXL-97
_cell_angle_alpha 90.00
_cell_angle_beta 90.00
_cell_angle_gamma 90.00
_cell_formula_units_Z 4
_cell_length_a 6.6245(6)
_cell_length_b 6.8299(7)
_cell_length_c 17.4479(18)
_cell_measurement_reflns_used 2078
_cell_measurement_temperature 293(2)
_cell_measurement_theta_max 28.191
_cell_measurement_theta_min 3.286
_cell_volume 789.42(14)
_computing_cell_refinement 'Bruker SMART APEXll'
_computing_data_collection 'Bruker SMART APEXll'
_computing_data_reduction 'Bruker SAINT'
_computing_molecular_graphics WingX
_computing_publication_material WingX
_computing_structure_refinement 'SHELXL-97 (Sheldrick, 1997)'
_computing_structure_solution 'SHELXL-97 (Sheldrick, 1997)'
_diffrn_ambient_temperature 293(2)
_diffrn_measured_fraction_theta_full 0.972
_diffrn_measured_fraction_theta_max 0.972
_diffrn_measurement_device_type 'CCD area detector'
_diffrn_measurement_method 'phi and omega scans'
_diffrn_radiation_monochromator graphite
_diffrn_radiation_source 'fine-focus sealed tube'
_diffrn_radiation_type MoK\a
_diffrn_radiation_wavelength 0.71073
_diffrn_reflns_av_R_equivalents 0.0138
_diffrn_reflns_av_sigmaI/netI 0.0207
_diffrn_reflns_limit_h_max 4
_diffrn_reflns_limit_h_min -8
_diffrn_reflns_limit_k_max 8
_diffrn_reflns_limit_k_min -8
_diffrn_reflns_limit_l_max 23
_diffrn_reflns_limit_l_min -22
_diffrn_reflns_number 3580
_diffrn_reflns_theta_full 28.30
_diffrn_reflns_theta_max 28.30
_diffrn_reflns_theta_min 3.29
_exptl_absorpt_coefficient_mu 0.115
_exptl_absorpt_correction_T_max 0.9943
_exptl_absorpt_correction_T_min 0.9818
_exptl_absorpt_correction_type multi-scan
_exptl_absorpt_process_details SADABS
_exptl_crystal_colour colorless
_exptl_crystal_density_diffrn 1.423
_exptl_crystal_density_method 'not measured'
_exptl_crystal_description cubic
_exptl_crystal_F_000 356
_exptl_crystal_size_max 0.16
_exptl_crystal_size_mid 0.12
_exptl_crystal_size_min 0.05
_refine_diff_density_max 0.558
_refine_diff_density_min -0.444
_refine_diff_density_rms 0.056
_refine_ls_abs_structure_details 'Flack H D (1983), Acta Cryst. A39, 876-881'
_refine_ls_abs_structure_Flack 2.3(13)
_refine_ls_extinction_method none
_refine_ls_goodness_of_fit_ref 1.074
_refine_ls_hydrogen_treatment constr
_refine_ls_matrix_type full
_refine_ls_number_parameters 110
_refine_ls_number_reflns 1744
_refine_ls_number_restraints 0
_refine_ls_restrained_S_all 1.074
_refine_ls_R_factor_all 0.0424
_refine_ls_R_factor_gt 0.0400
_refine_ls_shift/su_max 0.000
_refine_ls_shift/su_mean 0.000
_refine_ls_structure_factor_coef Fsqd
_refine_ls_weighting_details 'calc w=1/[\s^2^(Fo^2^)+(0.0741P)^2^+0.1682P] where P=(Fo^2^+2Fc^2^)/3'
_refine_ls_weighting_scheme calc
_refine_ls_wR_factor_gt 0.1125
_refine_ls_wR_factor_ref 0.1153
_reflns_number_gt 1650
_reflns_number_total 1744
_reflns_threshold_expression >2sigma(I)
_cod_data_source_file jo0709605-File003.cif
_cod_data_source_block p212121
_cod_depositor_comments
;
The following automatic conversions were performed:
'_symmetry_cell_setting' value 'Orthorhombic' changed to 'orthorhombic'
according to '/home/saulius/struct/CIF-dictionaries/cif_core.dic'
dictionary named 'cif_core.dic' version 2.4.1 from
2010-06-29.

'_exptl_absorpt_correction_type' value 'MULTI-SCAN' changed
to 'multi-scan' according to
'/home/saulius/struct/CIF-dictionaries/cif_core.dic' dictionary named
'cif_core.dic' version 2.4.1 from 2010-06-29.

Automatic conversion script
Id: cif_fix_enum 1527 2010-12-29 10:47:43Z saulius 
;
_cod_database_code 4024165

loop_
_symmetry_equiv_pos_as_xyz
'x, y, z'
'-x+1/2, -y, z+1/2'
'-x, y+1/2, -z+1/2'
'x+1/2, -y+1/2, -z'

loop_
_atom_site_label
_atom_site_type_symbol
_atom_site_fract_x
_atom_site_fract_y
_atom_site_fract_z
_atom_site_U_iso_or_equiv
_atom_site_adp_type
_atom_site_occupancy
_atom_site_symmetry_multiplicity
_atom_site_calc_flag
_atom_site_refinement_flags
_atom_site_disorder_assembly
_atom_site_disorder_group
O1 O 1.19796(19) 0.5360(2) -0.02228(8) 0.0239(3) Uani 1 1 d . . .
C1 C 0.9842(3) 0.5682(3) -0.03719(10) 0.0240(4) Uani 1 1 d . . .
H1A H 0.9390 0.4873 -0.0795 0.029 Uiso 1 1 calc R . .
H1B H 0.9595 0.7044 -0.0499 0.029 Uiso 1 1 calc R . .
C2 C 0.8744(3) 0.5134(3) 0.03560(10) 0.0206(4) Uani 1 1 d . . .
H2 H 0.7380 0.4582 0.0327 0.025 Uiso 1 1 calc R . .
C3 C 0.9401(3) 0.6149(3) 0.10599(10) 0.0236(4) Uani 1 1 d . . .
H3A H 0.8461 0.6203 0.1485 0.028 Uiso 1 1 calc R . .
H3B H 1.0248 0.7298 0.1002 0.028 Uiso 1 1 calc R . .
C4 C 1.0323(2) 0.4155(3) 0.08584(10) 0.0184(3) Uani 1 1 d . . .
C5 C 1.2278(3) 0.4351(3) 0.04354(10) 0.0192(3) Uani 1 1 d . . .
O2 O 1.3925(2) 0.3804(2) 0.06222(8) 0.0270(3) Uani 1 1 d . . .
C6 C 0.9946(2) 0.2380(3) 0.13259(9) 0.0184(3) Uani 1 1 d . . .
O3 O 1.1052(2) 0.0982(2) 0.13613(8) 0.0289(3) Uani 1 1 d . . .
O4 O 0.82018(18) 0.25354(19) 0.17046(7) 0.0225(3) Uani 1 1 d . . .
C7 C 0.7635(3) 0.0861(3) 0.21733(10) 0.0246(4) Uani 1 1 d . . .
H7 H 0.8250 -0.0363 0.2177 0.029 Uiso 1 1 calc R . .
C8 C 0.5865(3) 0.1493(3) 0.26509(11) 0.0314(4) Uani 1 1 d . . .
H8A H 0.6220 0.2639 0.2939 0.047 Uiso 1 1 calc R . .
H8B H 0.5500 0.0457 0.2996 0.047 Uiso 1 1 calc R . .
H8C H 0.4742 0.1786 0.2322 0.047 Uiso 1 1 calc R . .

loop_
_atom_site_aniso_label
_atom_site_aniso_U_11
_atom_site_aniso_U_22
_atom_site_aniso_U_33
_atom_site_aniso_U_23
_atom_site_aniso_U_13
_atom_site_aniso_U_12
O1 0.0204(6) 0.0238(7) 0.0274(6) 0.0026(5) 0.0024(5) -0.0033(5)
C1 0.0215(8) 0.0239(10) 0.0267(8) 0.0037(7) -0.0021(7) -0.0045(7)
C2 0.0161(7) 0.0190(8) 0.0268(8) 0.0038(6) -0.0006(7) 0.0011(6)
C3 0.0226(8) 0.0172(9) 0.0309(8) -0.0012(7) 0.0032(7) 0.0031(6)
C4 0.0153(7) 0.0161(8) 0.0239(7) -0.0013(6) -0.0005(6) 0.0005(6)
C5 0.0167(7) 0.0152(8) 0.0256(8) -0.0033(6) 0.0024(6) -0.0026(6)
O2 0.0160(5) 0.0257(7) 0.0395(7) -0.0010(6) 0.0004(5) 0.0004(5)
C6 0.0164(7) 0.0184(8) 0.0204(7) -0.0019(6) -0.0009(6) 0.0001(6)
O3 0.0238(6) 0.0229(7) 0.0399(7) 0.0069(6) 0.0052(6) 0.0060(6)
O4 0.0217(6) 0.0206(7) 0.0252(6) 0.0048(5) 0.0053(5) 0.0027(5)
C7 0.0274(8) 0.0222(9) 0.0241(8) 0.0063(7) 0.0045(7) 0.0023(7)
C8 0.0358(10) 0.0304(11) 0.0279(9) 0.0024(8) 0.0108(8) -0.0009(8)

loop_
_atom_type_symbol
_atom_type_description
_atom_type_scat_dispersion_real
_atom_type_scat_dispersion_imag
_atom_type_scat_source
C C 0.0033 0.0016 'International Tables Vol C Tables 4.2.6.8 and 6.1.1.4'
H H 0.0000 0.0000 'International Tables Vol C Tables 4.2.6.8 and 6.1.1.4'
O O 0.0106 0.0060 'International Tables Vol C Tables 4.2.6.8 and 6.1.1.4'

loop_
_geom_angle_atom_site_label_1
_geom_angle_atom_site_label_2
_geom_angle_atom_site_label_3
_geom_angle
_geom_angle_site_symmetry_1
_geom_angle_site_symmetry_3
_geom_angle_publ_flag
C5 O1 C1 111.74(13) . . ?
O1 C1 C2 106.29(14) . . ?
C3 C2 C1 116.14(16) . . ?
C3 C2 C4 61.54(11) . . ?
C1 C2 C4 105.22(14) . . ?
C2 C3 C4 60.64(12) . . ?
C6 C4 C5 119.37(14) . . ?
C6 C4 C2 124.14(14) . . ?
C5 C4 C2 105.77(14) . . ?
C6 C4 C3 122.22(14) . . ?
C5 C4 C3 112.21(15) . . ?
C2 C4 C3 57.82(11) . . ?
O2 C5 O1 121.47(15) . . ?
O2 C5 C4 128.74(16) . . ?
O1 C5 C4 109.74(14) . . ?
O3 C6 O4 124.30(16) . . ?
O3 C6 C4 125.02(15) . . ?
O4 C6 C4 110.68(15) . . ?
C6 O4 C7 116.04(13) . . ?
O4 C7 C8 106.72(16) . . ?

loop_
_geom_bond_atom_site_label_1
_geom_bond_atom_site_label_2
_geom_bond_distance
_geom_bond_site_symmetry_2
_geom_bond_publ_flag
O1 C5 1.354(2) . ?
O1 C1 1.457(2) . ?
C1 C2 1.511(2) . ?
C2 C3 1.476(2) . ?
C2 C4 1.520(2) . ?
C3 C4 1.533(2) . ?
C4 C6 1.482(2) . ?
C4 C5 1.497(2) . ?
C5 O2 1.199(2) . ?
C6 O3 1.205(2) . ?
C6 O4 1.3355(19) . ?
O4 C7 1.455(2) . ?
C7 C8 1.502(3) . ?

loop_
_cod_related_entry_id
_cod_related_entry_database
_cod_related_entry_code
1 ChemSpider 8830056
